data_4334319
loop_
_publ_author_name
'Minhak Oh'
'Lalit Rajput'
'Dongwook Kim'
'Dohyun Moon'
'Myoung Soo Lah'

_publ_section_title
;
 Crystal-to-Crystal Transformations of a Series of Isostructural
 Metal-Organic Frameworks with Different Sizes of Ligated Solvent
 Molecules
;
_journal_name_full 'Inorganic Chemistry'
_journal_page_first 3891
_journal_page_last 3899
_journal_paper_doi 10.1021/ic302641v
_journal_volume 52
_journal_year 2013
_chemical_formula_sum 'C24 H36 N4 O12 Zn2'
_chemical_formula_weight 703.31
_chemical_name_systematic
; 
 ? 
;
_space_group_IT_number 19
_symmetry_cell_setting orthorhombic
_symmetry_space_group_name_Hall 'P 2ac 2ab'
_symmetry_space_group_name_H-M 'P 21 21 21'
_atom_sites_solution_hydrogens geom
_atom_sites_solution_primary direct
_atom_sites_solution_secondary difmap
_audit_creation_method SHELXL-97
_cell_angle_alpha 90.00
_cell_angle_beta 90.00
_cell_angle_gamma 90.00
_cell_formula_units_Z 4
_cell_length_a 13.798(3)
_cell_length_b 14.375(3)
_cell_length_c 15.228(3)
_cell_measurement_reflns_used 13912
_cell_measurement_temperature 173(2)
_cell_measurement_theta_max 27.52
_cell_measurement_theta_min 3.03
_cell_volume 3020.4(11)
_computing_cell_refinement 'Rigaku Rapid Auto'
_computing_data_collection 'Rigaku Rapid Auto'
_computing_data_reduction 'Rigaku Rapid Auto'
_computing_molecular_graphics 'Diamond 3,ORTEP3'
_computing_publication_material WinGX
_computing_structure_refinement 'Bruker SHELXTL'
_computing_structure_solution 'Bruker SHELXTL'
_diffrn_ambient_temperature 173(2)
_diffrn_measured_fraction_theta_full 0.997
_diffrn_measured_fraction_theta_max 0.997
_diffrn_measurement_device_type 'imaging plate'
_diffrn_measurement_method 'omega scans'
_diffrn_radiation_monochromator graphite
_diffrn_radiation_source 'fine-focus sealed tube'
_diffrn_radiation_type MoK\a
_diffrn_radiation_wavelength 0.71073
_diffrn_reflns_av_R_equivalents 0.1523
_diffrn_reflns_av_sigmaI/netI 0.1095
_diffrn_reflns_limit_h_max 16
_diffrn_reflns_limit_h_min -16
_diffrn_reflns_limit_k_max 16
_diffrn_reflns_limit_k_min -17
_diffrn_reflns_limit_l_max 18
_diffrn_reflns_limit_l_min -18
_diffrn_reflns_number 23010
_diffrn_reflns_theta_full 25.00
_diffrn_reflns_theta_max 25.00
_diffrn_reflns_theta_min 3.03
_exptl_absorpt_coefficient_mu 1.654
_exptl_absorpt_correction_T_max 0.7022
_exptl_absorpt_correction_T_min 0.5366
_exptl_absorpt_correction_type multi-scan
_exptl_absorpt_process_details 'Rigaku Rapid Auto'
_exptl_crystal_colour colorless
_exptl_crystal_density_diffrn 1.547
_exptl_crystal_description block
_exptl_crystal_F_000 1456
_exptl_crystal_size_max 0.43
_exptl_crystal_size_mid 0.40
_exptl_crystal_size_min 0.23
_refine_diff_density_max 1.362
_refine_diff_density_min -0.736
_refine_diff_density_rms 0.215
_refine_ls_abs_structure_details 'Flack H D (1983), Acta Cryst. A39, 876-881'
_refine_ls_abs_structure_Flack 0.05(5)
_refine_ls_extinction_method none
_refine_ls_goodness_of_fit_ref 1.053
_refine_ls_hydrogen_treatment constr
_refine_ls_matrix_type full
_refine_ls_number_parameters 369
_refine_ls_number_reflns 5305
_refine_ls_number_restraints 54
_refine_ls_restrained_S_all 1.055
_refine_ls_R_factor_all 0.1479
_refine_ls_R_factor_gt 0.1140
_refine_ls_shift/su_max 0.000
_refine_ls_shift/su_mean 0.000
_refine_ls_structure_factor_coef Fsqd
_refine_ls_weighting_details 'calc w=1/[\s^2^(Fo^2^)+(0.2000P)^2^+0.0000P] where P=(Fo^2^+2Fc^2^)/3'
_refine_ls_weighting_scheme calc
_refine_ls_wR_factor_gt 0.2835
_refine_ls_wR_factor_ref 0.3178
_reflns_number_gt 3355
_reflns_number_total 5305
_reflns_threshold_expression >2sigma(I)
_cod_data_source_file ic302641v_si_004.cif
_cod_data_source_block l12_058or
_cod_original_cell_volume 3020.3(10)
_cod_database_code 4334319

loop_
_symmetry_equiv_pos_as_xyz
'x, y, z'
'-x+1/2, -y, z+1/2'
'-x, y+1/2, -z+1/2'
'x+1/2, -y+1/2, -z'

loop_
_atom_site_label
_atom_site_type_symbol
_atom_site_fract_x
_atom_site_fract_y
_atom_site_fract_z
_atom_site_U_iso_or_equiv
_atom_site_adp_type
_atom_site_occupancy
_atom_site_symmetry_multiplicity
_atom_site_calc_flag
_atom_site_refinement_flags
_atom_site_disorder_assembly
_atom_site_disorder_group
Zn1 Zn 0.45166(11) 0.47573(10) 0.03998(10) 0.0607(5) Uani 1 1 d . . .
Zn2 Zn 0.29143(12) 0.34379(11) 0.17847(10) 0.0678(5) Uani 1 1 d . . .
O1 O 0.3475(7) 0.4458(6) -0.0362(6) 0.066(2) Uani 1 1 d . . .
O2 O 0.2850(8) 0.3303(6) 0.0430(7) 0.075(2) Uani 1 1 d . . .
O3 O 0.0246(7) 0.1343(7) -0.0678(6) 0.073(3) Uani 1 1 d . . .
O4 O -0.0567(8) 0.1781(7) -0.1861(6) 0.079(3) Uani 1 1 d . . .
O5 O 0.0603(8) 0.4441(6) -0.3609(6) 0.067(2) Uani 1 1 d . . .
O6 O 0.1969(7) 0.5131(7) -0.3227(6) 0.070(2) Uani 1 1 d . . .
C1 C 0.2119(10) 0.3574(8) -0.0922(8) 0.056(3) Uani 1 1 d . . .
C2 C 0.1482(10) 0.2854(9) -0.0832(9) 0.061(3) Uani 1 1 d . . .
H2 H 0.1523 0.2475 -0.0323 0.073 Uiso 1 1 calc R . .
C3 C 0.0775(9) 0.2655(9) -0.1452(9) 0.057(3) Uani 1 1 d . . .
C4 C 0.0735(10) 0.3235(9) -0.2182(8) 0.062(3) Uani 1 1 d . . .
H4 H 0.0252 0.3135 -0.2616 0.075 Uiso 1 1 calc R . .
C5 C 0.1399(10) 0.3964(8) -0.2285(8) 0.058(3) Uani 1 1 d . . .
C6 C 0.2071(10) 0.4138(8) -0.1678(8) 0.055(3) Uani 1 1 d . . .
H6 H 0.2513 0.4639 -0.1754 0.066 Uiso 1 1 calc R . .
C7 C 0.2871(10) 0.3813(9) -0.0218(8) 0.061(3) Uani 1 1 d . . .
C8 C 0.0125(10) 0.1882(10) -0.1330(9) 0.064(3) Uani 1 1 d . . .
C9 C 0.1338(11) 0.4560(9) -0.3097(10) 0.065(3) Uani 1 1 d . . .
O1N O 0.5574(9) 0.5206(8) -0.0390(8) 0.091(3) Uani 1 1 d . . .
O2N O 0.4615(11) 0.6342(11) -0.0539(10) 0.112(4) Uani 1 1 d . . .
O3N O 0.5969(12) 0.6274(12) -0.1303(11) 0.129(5) Uani 1 1 d . . .
N1N N 0.5362(16) 0.5993(11) -0.0736(10) 0.101(5) Uani 1 1 d . . .
O1S O 0.1416(9) 0.3538(10) 0.1796(9) 0.098(3) Uani 1 1 d D . .
N1S N 0.0155(11) 0.2518(12) 0.1984(9) 0.099(5) Uani 1 1 d D . .
C1S C 0.0968(14) 0.2996(16) 0.2261(12) 0.129(10) Uani 1 1 d D . .
H1S H 0.1191 0.2898 0.2844 0.155 Uiso 1 1 calc R . .
C2S C -0.0155(17) 0.2606(19) 0.1103(13) 0.133(8) Uani 1 1 d DU . .
H2S1 H -0.0344 0.1991 0.0864 0.159 Uiso 1 1 calc R . .
H2S2 H 0.0371 0.2864 0.0735 0.159 Uiso 1 1 calc R . .
C3S C -0.103(2) 0.327(3) 0.111(3) 0.187(14) Uani 1 1 d DU . .
H3S1 H -0.1205 0.3424 0.0509 0.281 Uiso 1 1 calc R . .
H3S2 H -0.0855 0.3833 0.1433 0.281 Uiso 1 1 calc R . .
H3S3 H -0.1574 0.2960 0.1403 0.281 Uiso 1 1 calc R . .
C4S C -0.0398(19) 0.1924(13) 0.2560(13) 0.133(9) Uani 1 1 d D . .
H4S1 H -0.1098 0.2046 0.2477 0.159 Uiso 1 1 calc R . .
H4S2 H -0.0233 0.2068 0.3178 0.159 Uiso 1 1 calc R . .
C5S C -0.018(2) 0.0875(15) 0.2374(15) 0.135(9) Uani 1 1 d D . .
H5S1 H -0.0118 0.0778 0.1740 0.203 Uiso 1 1 calc R . .
H5S2 H -0.0719 0.0494 0.2598 0.203 Uiso 1 1 calc R . .
H5S3 H 0.0420 0.0695 0.2668 0.203 Uiso 1 1 calc R . .
O2S O 0.2873(11) 0.3469(10) 0.3135(8) 0.102(3) Uani 1 1 d D . .
N2S N 0.3484(11) 0.3530(12) 0.4496(8) 0.096(4) Uani 1 1 d D . .
C6S C 0.3610(13) 0.3528(12) 0.3575(9) 0.090(5) Uani 1 1 d D . .
H6S H 0.4233 0.3569 0.3313 0.108 Uiso 1 1 calc R . .
C7S C 0.4357(15) 0.3603(19) 0.4988(14) 0.130(8) Uani 1 1 d D . .
H7S1 H 0.4912 0.3410 0.4618 0.156 Uiso 1 1 calc R . .
H7S2 H 0.4327 0.3181 0.5501 0.156 Uiso 1 1 calc R . .
C8S C 0.451(4) 0.461(2) 0.530(3) 0.22(2) Uani 1 1 d D . .
H8S1 H 0.5096 0.4642 0.5666 0.336 Uiso 1 1 calc R . .
H8S2 H 0.3949 0.4807 0.5652 0.336 Uiso 1 1 calc R . .
H8S3 H 0.4581 0.5020 0.4795 0.336 Uiso 1 1 calc R . .
C9S C 0.2578(13) 0.3534(13) 0.4921(13) 0.113(7) Uani 1 1 d D . .
H9S1 H 0.2068 0.3638 0.4474 0.136 Uiso 1 1 calc R . .
H9S2 H 0.2560 0.4067 0.5332 0.136 Uiso 1 1 calc R . .
C10S C 0.234(2) 0.267(2) 0.542(3) 0.20(2) Uani 1 1 d D . .
H10A H 0.2271 0.2149 0.5008 0.307 Uiso 1 1 calc R . .
H10B H 0.1723 0.2760 0.5733 0.307 Uiso 1 1 calc R . .
H10C H 0.2854 0.2537 0.5840 0.307 Uiso 1 1 calc R . .
O3S O 0.2751(10) 0.2036(10) 0.1845(10) 0.107(4) Uiso 1 1 d D . .
N3SA N 0.292(3) 0.051(3) 0.195(3) 0.144(15) Uiso 0.57(3) 1 d PD A 1
C11A C 0.303(3) 0.135(2) 0.145(3) 0.15(2) Uiso 0.57(3) 1 d PD A 1
C12A C 0.320(6) -0.033(3) 0.152(6) 0.8(4) Uiso 0.57(3) 1 d PD A 1
C13A C 0.417(6) -0.055(8) 0.199(8) 0.27(5) Uiso 0.57(3) 1 d PD A 1
C14A C 0.252(4) 0.061(6) 0.281(3) 0.27(5) Uiso 0.57(3) 1 d PD A 1
C15A C 0.320(4) 0.031(5) 0.356(3) 0.16(2) Uiso 0.57(3) 1 d PD A 1
N3SB N 0.3017(18) 0.0559(15) 0.2355(19) 0.067(9) Uiso 0.43(3) 1 d PD A 2
C11B C 0.3098(18) 0.1530(15) 0.2424(16) 0.068(10) Uiso 0.43(3) 1 d PD A 2
C12B C 0.250(3) 0.016(3) 0.162(3) 0.114(16) Uiso 0.43(3) 1 d PD A 2
C13B C 0.309(5) -0.036(5) 0.092(5) 0.16(3) Uiso 0.43(3) 1 d PD A 2
C14B C 0.346(5) 0.000(4) 0.303(4) 0.8(4) Uiso 0.43(3) 1 d PD A 2
C15B C 0.389(10) -0.094(6) 0.273(8) 0.26(6) Uiso 0.43(3) 1 d PD A 2

loop_
_atom_site_aniso_label
_atom_site_aniso_U_11
_atom_site_aniso_U_22
_atom_site_aniso_U_33
_atom_site_aniso_U_23
_atom_site_aniso_U_13
_atom_site_aniso_U_12
Zn1 0.0729(9) 0.0562(8) 0.0528(8) -0.0039(6) 0.0005(7) 0.0033(7)
Zn2 0.0827(10) 0.0636(9) 0.0571(9) 0.0003(7) 0.0009(8) -0.0034(8)
O1 0.080(5) 0.053(5) 0.065(5) 0.009(4) 0.012(5) 0.004(4)
O2 0.105(7) 0.057(5) 0.063(5) 0.010(5) -0.009(5) 0.006(5)
O3 0.086(6) 0.071(6) 0.061(5) 0.011(4) -0.007(4) -0.007(5)
O4 0.092(7) 0.088(7) 0.056(5) 0.006(5) 0.001(5) -0.010(6)
O5 0.084(6) 0.060(5) 0.058(5) 0.006(4) -0.002(5) -0.004(5)
O6 0.085(6) 0.067(5) 0.057(5) 0.009(4) 0.003(5) -0.006(5)
C1 0.074(7) 0.041(6) 0.054(7) 0.000(5) -0.013(6) 0.008(6)
C2 0.073(8) 0.056(7) 0.055(7) 0.006(6) 0.011(6) 0.014(7)
C3 0.057(7) 0.057(7) 0.058(7) 0.010(5) 0.000(5) -0.007(6)
C4 0.078(9) 0.065(8) 0.045(6) 0.003(5) 0.006(6) -0.002(7)
C5 0.072(8) 0.046(6) 0.057(7) 0.001(5) 0.002(6) 0.006(6)
C6 0.071(7) 0.043(5) 0.051(7) -0.002(5) 0.002(6) 0.003(6)
C7 0.081(8) 0.062(7) 0.040(6) -0.005(5) -0.001(6) 0.020(7)
C8 0.057(7) 0.071(8) 0.063(8) -0.005(7) -0.007(6) -0.008(6)
C9 0.070(8) 0.059(8) 0.067(9) 0.008(6) 0.021(7) 0.002(7)
O1N 0.098(7) 0.092(7) 0.084(7) 0.004(7) -0.008(6) 0.007(7)
O2N 0.088(8) 0.121(11) 0.126(11) 0.013(8) 0.015(8) 0.019(8)
O3N 0.136(11) 0.131(12) 0.121(11) 0.055(10) 0.029(9) -0.025(10)
N1N 0.130(14) 0.088(10) 0.086(10) 0.011(8) -0.011(10) -0.010(11)
O1S 0.082(7) 0.123(10) 0.089(8) 0.018(8) 0.012(6) -0.004(7)
N1S 0.088(9) 0.127(12) 0.082(10) -0.042(9) 0.005(7) -0.038(9)
C1S 0.137(18) 0.19(3) 0.059(11) 0.018(13) 0.012(12) 0.05(2)
C2S 0.136(11) 0.135(11) 0.127(11) -0.008(9) 0.008(9) -0.027(9)
C3S 0.182(16) 0.183(16) 0.197(16) -0.001(10) -0.004(10) -0.014(10)
C4S 0.18(2) 0.136(18) 0.085(13) -0.017(12) 0.040(15) -0.071(19)
C5S 0.20(3) 0.124(18) 0.078(13) 0.006(12) -0.029(15) -0.030(19)
O2S 0.129(10) 0.093(8) 0.082(8) -0.005(7) 0.001(8) -0.006(8)
N2S 0.123(11) 0.098(10) 0.067(8) -0.016(8) 0.003(9) 0.028(9)
C6S 0.104(13) 0.070(9) 0.096(12) 0.009(9) 0.015(11) 0.002(10)
C7S 0.137(17) 0.15(2) 0.098(14) 0.013(14) -0.028(13) 0.047(17)
C8S 0.33(6) 0.16(3) 0.19(3) 0.04(3) 0.06(4) -0.01(3)
C9S 0.137(17) 0.084(12) 0.118(16) 0.002(11) -0.039(14) -0.001(12)
C10S 0.15(2) 0.15(3) 0.32(5) 0.10(3) 0.07(3) 0.07(2)

loop_
_atom_type_symbol
_atom_type_description
_atom_type_scat_dispersion_real
_atom_type_scat_dispersion_imag
_atom_type_scat_source
C C 0.0033 0.0016 'International Tables Vol C Tables 4.2.6.8 and 6.1.1.4'
H H 0.0000 0.0000 'International Tables Vol C Tables 4.2.6.8 and 6.1.1.4'
N N 0.0061 0.0033 'International Tables Vol C Tables 4.2.6.8 and 6.1.1.4'
O O 0.0106 0.0060 'International Tables Vol C Tables 4.2.6.8 and 6.1.1.4'
Zn Zn 0.2839 1.4301 'International Tables Vol C Tables 4.2.6.8 and 6.1.1.4'

loop_
_geom_angle_atom_site_label_1
_geom_angle_atom_site_label_2
_geom_angle_atom_site_label_3
_geom_angle
_geom_angle_site_symmetry_1
_geom_angle_site_symmetry_3
O1 Zn1 O5 123.8(4) . 2_565
O1 Zn1 O3 110.2(4) . 4
O5 Zn1 O3 111.6(4) 2_565 4
O1 Zn1 O1N 105.0(4) . .
O5 Zn1 O1N 110.2(5) 2_565 .
O3 Zn1 O1N 90.9(5) 4 .
O3S Zn2 O2S 88.5(6) . .
O3S Zn2 O6 177.2(5) . 2_565
O2S Zn2 O6 89.3(5) . 2_565
O3S Zn2 O1S 87.6(6) . .
O2S Zn2 O1S 87.8(6) . .
O6 Zn2 O1S 90.5(5) 2_565 .
O3S Zn2 O2 87.0(5) . .
O2S Zn2 O2 174.2(5) . .
O6 Zn2 O2 95.1(4) 2_565 .
O1S Zn2 O2 88.4(5) . .
O3S Zn2 O4 87.7(5) . 4
O2S Zn2 O4 88.6(5) . 4
O6 Zn2 O4 94.1(4) 2_565 4
O1S Zn2 O4 174.2(5) . 4
O2 Zn2 O4 94.7(4) . 4
C7 O1 Zn1 124.0(8) . .
C7 O2 Zn2 137.8(9) . .
C8 O3 Zn1 127.3(9) . 4_455
C8 O4 Zn2 137.0(9) . 4_455
C9 O5 Zn1 117.8(8) . 2_564
C9 O6 Zn2 136.8(9) . 2_564
C2 C1 C6 119.3(11) . .
C2 C1 C7 122.4(11) . .
C6 C1 C7 118.3(11) . .
C1 C2 C3 122.7(12) . .
C2 C3 C4 116.6(11) . .
C2 C3 C8 120.7(12) . .
C4 C3 C8 122.7(12) . .
C3 C4 C5 120.8(12) . .
C6 C5 C4 121.2(12) . .
C6 C5 C9 120.1(12) . .
C4 C5 C9 118.8(12) . .
C5 C6 C1 119.4(12) . .
O2 C7 O1 126.3(12) . .
O2 C7 C1 114.3(12) . .
O1 C7 C1 119.3(11) . .
O4 C8 O3 122.0(13) . .
O4 C8 C3 118.6(12) . .
O3 C8 C3 119.3(12) . .
O6 C9 O5 123.8(13) . .
O6 C9 C5 118.6(14) . .
O5 C9 C5 117.7(12) . .
N1N O1N Zn1 111.4(13) . .
O2N N1N O3N 127.7(18) . .
O2N N1N O1N 118.0(18) . .
O3N N1N O1N 114(2) . .
C1S O1S Zn2 117.7(13) . .
C1S N1S C2S 119.5(15) . .
C1S N1S C4S 122.5(15) . .
C2S N1S C4S 118.0(15) . .
O1S C1S N1S 123.4(16) . .
N1S C2S C3S 106(2) . .
N1S C4S C5S 111.2(18) . .
C6S O2S Zn2 121.8(11) . .
C9S N2S C6S 124.4(15) . .
C9S N2S C7S 120.7(14) . .
C6S N2S C7S 114.8(15) . .
O2S C6S N2S 116.3(15) . .
N2S C7S C8S 110(3) . .
N2S C9S C10S 115.4(18) . .
C11A O3S C11B 76(2) . .
C11A O3S Zn2 138(2) . .
C11B O3S Zn2 124.9(15) . .
C14A N3SA C12A 127(3) . .
C14A N3SA C11A 116(3) . .
C12A N3SA C11A 116(3) . .
O3S C11A N3SA 112(3) . .
N3SA C12A C13A 102(6) . .
N3SA C14A C15A 115(3) . .
C11B N3SB C14B 118(3) . .
C11B N3SB C12B 119(2) . .
C14B N3SB C12B 122(3) . .
O3S C11B N3SB 120(2) . .
N3SB C12B C13B 119(4) . .
N3SB C14B C15B 116(3) . .

loop_
_geom_bond_atom_site_label_1
_geom_bond_atom_site_label_2
_geom_bond_distance
_geom_bond_site_symmetry_2
Zn1 O1 1.896(10) .
Zn1 O5 1.906(9) 2_565
Zn1 O3 1.922(10) 4
Zn1 O1N 1.998(12) .
Zn2 O3S 2.030(15) .
Zn2 O2S 2.058(13) .
Zn2 O6 2.064(10) 2_565
Zn2 O1S 2.072(12) .
Zn2 O2 2.075(10) .
Zn2 O4 2.122(11) 4
O1 C7 1.265(17) .
O2 C7 1.229(16) .
O3 C8 1.270(17) .
O3 Zn1 1.922(10) 4_455
O4 C8 1.259(17) .
O4 Zn2 2.123(11) 4_455
O5 C9 1.291(18) .
O5 Zn1 1.906(9) 2_564
O6 C9 1.212(16) .
O6 Zn2 2.064(10) 2_564
C1 C2 1.364(19) .
C1 C6 1.410(17) .
C1 C7 1.532(18) .
C2 C3 1.39(2) .
C3 C4 1.391(18) .
C3 C8 1.439(19) .
C4 C5 1.401(19) .
C5 C6 1.333(18) .
C5 C9 1.506(19) .
O1N N1N 1.282(19) .
O2N N1N 1.18(2) .
O3N N1N 1.27(2) .
O1S C1S 1.221(15) .
N1S C1S 1.382(16) .
N1S C2S 1.413(16) .
N1S C4S 1.443(15) .
C2S C3S 1.530(19) .
C4S C5S 1.562(18) .
O2S C6S 1.221(15) .
N2S C9S 1.408(16) .
N2S C6S 1.413(15) .
N2S C7S 1.423(16) .
C7S C8S 1.539(19) .
C9S C10S 1.491(18) .
O3S C11A 1.22(2) .
O3S C11B 1.238(18) .
N3SA C14A 1.424(19) .
N3SA C12A 1.432(19) .
N3SA C11A 1.435(19) .
C12A C13A 1.54(2) .
C14A C15A 1.54(2) .
N3SB C11B 1.405(18) .
N3SB C14B 1.438(19) .
N3SB C12B 1.439(18) .
C12B C13B 1.53(2) .
C14B C15B 1.55(2) .
